data_7003632
loop_
_publ_author_name
'Hwang, Kyu Young'
'Lee, Min Hyung'
'Jang, Hyosook'
'Sung, Yeunjoo'
'Lee, Jong Soon'
'Kim, Se Hun'
'Do, Youngkyu'

_publ_section_title
;
 Aluminium--salen luminophores as new hole-blocking materials for
 phosphorescent OLEDs
;
_journal_issue 14
_journal_name_full 'Dalton Transactions'
_journal_page_first 1818
_journal_page_last 1820
_journal_paper_doi 10.1039/b717754b
_journal_year 2008
_chemical_formula_sum 'C44 H55 Al N2 O3'
_chemical_formula_weight 686.88
_chemical_name_systematic
;
?
;
_space_group_IT_number 14
_symmetry_cell_setting monoclinic
_symmetry_space_group_name_Hall '-P 2ybc'
_symmetry_space_group_name_H-M 'P 1 21/c 1'
_atom_sites_solution_hydrogens geom
_atom_sites_solution_primary direct
_atom_sites_solution_secondary difmap
_audit_creation_method SHELXL-97
_cell_angle_alpha 90.00
_cell_angle_beta 114.585(12)
_cell_angle_gamma 90.00
_cell_formula_units_Z 4
_cell_length_a 20.263(8)
_cell_length_b 11.792(4)
_cell_length_c 18.060(9)
_cell_measurement_reflns_used 8569
_cell_measurement_temperature 293(2)
_cell_measurement_theta_max 27.92
_cell_measurement_theta_min 2.05
_cell_volume 3924(3)
_computing_cell_refinement 'Bruker SMART'
_computing_data_collection 'Bruker SMART'
_computing_data_reduction 'Bruker SHELXTL'
_computing_molecular_graphics ORTEP
_computing_publication_material SHELXTL
_computing_structure_refinement 'SHELXL-97 (Sheldrick, 1997)'
_computing_structure_solution 'SHELXS-97 (Sheldrick, 1990)'
_diffrn_ambient_temperature 293(2)
_diffrn_measured_fraction_theta_full 0.912
_diffrn_measured_fraction_theta_max 0.912
_diffrn_measurement_device_type 'CCD area detector'
_diffrn_measurement_method 'phi and omega scans'
_diffrn_radiation_monochromator graphite
_diffrn_radiation_source 'fine-focus sealed tube'
_diffrn_radiation_type MoK\a
_diffrn_radiation_wavelength 0.71073
_diffrn_reflns_av_R_equivalents 0.0482
_diffrn_reflns_av_sigmaI/netI 0.0710
_diffrn_reflns_limit_h_max 25
_diffrn_reflns_limit_h_min -26
_diffrn_reflns_limit_k_max 15
_diffrn_reflns_limit_k_min -14
_diffrn_reflns_limit_l_max 23
_diffrn_reflns_limit_l_min -19
_diffrn_reflns_number 22087
_diffrn_reflns_theta_full 27.92
_diffrn_reflns_theta_max 27.92
_diffrn_reflns_theta_min 2.05
_exptl_absorpt_coefficient_mu 0.092
_exptl_absorpt_correction_type empirical
_exptl_absorpt_process_details SADABS
_exptl_crystal_colour yellow
_exptl_crystal_density_diffrn 1.163
_exptl_crystal_density_method 'not measured'
_exptl_crystal_description rectangle
_exptl_crystal_F_000 1480
_exptl_crystal_size_max 0.4
_exptl_crystal_size_mid 0.2
_exptl_crystal_size_min 0.2
_refine_diff_density_max 0.316
_refine_diff_density_min -0.257
_refine_diff_density_rms 0.040
_refine_ls_extinction_method none
_refine_ls_goodness_of_fit_ref 1.003
_refine_ls_hydrogen_treatment constr
_refine_ls_matrix_type full
_refine_ls_number_parameters 463
_refine_ls_number_reflns 8569
_refine_ls_number_restraints 0
_refine_ls_restrained_S_all 1.003
_refine_ls_R_factor_all 0.1179
_refine_ls_R_factor_gt 0.0522
_refine_ls_shift/su_max 0.003
_refine_ls_shift/su_mean 0.000
_refine_ls_structure_factor_coef Fsqd
_refine_ls_weighting_details 'calc w=1/[\s^2^(Fo^2^)+(0.0568P)^2^+0.0000P] where P=(Fo^2^+2Fc^2^)/3'
_refine_ls_weighting_scheme calc
_refine_ls_wR_factor_gt 0.1137
_refine_ls_wR_factor_ref 0.1356
_reflns_number_gt 4587
_reflns_number_total 8569
_reflns_threshold_expression >2sigma(I)
_cod_data_source_file b717754b.txt
_cod_data_source_block syj04
_cod_depositor_comments
;
The following automatic conversions were performed:
'_symmetry_cell_setting' value 'Monoclinic' changed to 'monoclinic'
according to '/home/saulius/struct/CIF-dictionaries/cif_core.dic'
dictionary named 'cif_core.dic' version 2.4.1 from 2010-06-29.

Automatic conversion script
Id: cif_fix_enum 1527 2010-12-29 10:47:43Z saulius 
;
_cod_original_sg_symbol_H-M P2(1)/c
_cod_database_code 7003632

loop_
_symmetry_equiv_pos_as_xyz
'x, y, z'
'-x, y+1/2, -z+1/2'
'-x, -y, -z'
'x, -y-1/2, z-1/2'

loop_
_atom_site_label
_atom_site_type_symbol
_atom_site_fract_x
_atom_site_fract_y
_atom_site_fract_z
_atom_site_U_iso_or_equiv
_atom_site_adp_type
_atom_site_occupancy
_atom_site_symmetry_multiplicity
_atom_site_calc_flag
_atom_site_refinement_flags
_atom_site_disorder_assembly
_atom_site_disorder_group
Al1 Al 0.29832(3) 0.96158(5) 0.30558(4) 0.03898(18) Uani 1 1 d . . .
C1 C 0.25395(10) 0.93541(17) 0.13248(13) 0.0385(5) Uani 1 1 d . . .
O1 O 0.25033(7) 0.91634(12) 0.20222(9) 0.0471(4) Uani 1 1 d . . .
C2 C 0.30391(10) 1.01454(17) 0.12648(13) 0.0387(5) Uani 1 1 d . . .
C3 C 0.30304(11) 1.04294(18) 0.05048(13) 0.0443(5) Uani 1 1 d . . .
H3 H 0.3366 1.0954 0.0485 0.053 Uiso 1 1 calc R . .
C4 C 0.25446(11) 0.99598(18) -0.02072(13) 0.0424(5) Uani 1 1 d . . .
C5 C 0.20882(11) 0.91113(18) -0.01230(14) 0.0462(6) Uani 1 1 d . . .
H5 H 0.1769 0.8753 -0.0595 0.055 Uiso 1 1 calc R . .
C6 C 0.20771(11) 0.87718(17) 0.06011(13) 0.0421(5) Uani 1 1 d . . .
C7 C 0.24640(12) 1.03429(19) -0.10532(14) 0.0484(6) Uani 1 1 d . . .
C8 C 0.31519(15) 1.0921(3) -0.10080(18) 0.0938(10) Uani 1 1 d . . .
H8A H 0.3241 1.1591 -0.0679 0.141 Uiso 1 1 calc R . .
H8B H 0.3094 1.1124 -0.1547 0.141 Uiso 1 1 calc R . .
H8C H 0.3555 1.0411 -0.0770 0.141 Uiso 1 1 calc R . .
C9 C 0.22899(16) 0.9356(2) -0.16582(15) 0.0746(8) Uani 1 1 d . . .
H9A H 0.2246 0.9636 -0.2176 0.112 Uiso 1 1 calc R . .
H9B H 0.1841 0.9009 -0.1721 0.112 Uiso 1 1 calc R . .
H9C H 0.2673 0.8805 -0.1457 0.112 Uiso 1 1 calc R . .
C10 C 0.18349(14) 1.1192(2) -0.13893(15) 0.0684(7) Uani 1 1 d . . .
H10A H 0.1947 1.1845 -0.1041 0.103 Uiso 1 1 calc R . .
H10B H 0.1400 1.0843 -0.1410 0.103 Uiso 1 1 calc R . .
H10C H 0.1764 1.1421 -0.1927 0.103 Uiso 1 1 calc R . .
C11 C 0.16021(13) 0.7782(2) 0.06474(15) 0.0625(7) Uani 1 1 d . . .
C12 C 0.20883(19) 0.6878(2) 0.12362(19) 0.1088(13) Uani 1 1 d . . .
H12A H 0.2406 0.6560 0.1018 0.163 Uiso 1 1 calc R . .
H12B H 0.1791 0.6290 0.1304 0.163 Uiso 1 1 calc R . .
H12C H 0.2372 0.7221 0.1754 0.163 Uiso 1 1 calc R . .
C13 C 0.10362(16) 0.8224(3) 0.0930(2) 0.1140(13) Uani 1 1 d . . .
H13A H 0.1276 0.8584 0.1451 0.171 Uiso 1 1 calc R . .
H13B H 0.0749 0.7602 0.0975 0.171 Uiso 1 1 calc R . .
H13C H 0.0727 0.8762 0.0542 0.171 Uiso 1 1 calc R . .
C14 C 0.11954(15) 0.7208(2) -0.01841(16) 0.0810(9) Uani 1 1 d . . .
H14A H 0.0856 0.7734 -0.0555 0.121 Uiso 1 1 calc R . .
H14B H 0.0939 0.6557 -0.0121 0.121 Uiso 1 1 calc R . .
H14C H 0.1537 0.6974 -0.0396 0.121 Uiso 1 1 calc R . .
C15 C 0.35512(11) 1.06959(17) 0.19776(14) 0.0436(5) Uani 1 1 d . . .
H15 H 0.3884 1.1177 0.1905 0.052 Uiso 1 1 calc R . .
N1 N 0.36013(8) 1.05964(14) 0.27117(11) 0.0398(4) Uani 1 1 d . . .
C16 C 0.41629(11) 1.12743(19) 0.33533(13) 0.0478(6) Uani 1 1 d . . .
H16A H 0.4001 1.2052 0.3338 0.057 Uiso 1 1 calc R . .
H16B H 0.4609 1.1274 0.3277 0.057 Uiso 1 1 calc R . .
C17 C 0.42841(11) 1.07278(19) 0.41585(13) 0.0485(6) Uani 1 1 d . . .
H17A H 0.4572 1.0043 0.4245 0.058 Uiso 1 1 calc R . .
H17B H 0.4531 1.1245 0.4607 0.058 Uiso 1 1 calc R . .
N2 N 0.35572(8) 1.04662(14) 0.40896(11) 0.0408(4) Uani 1 1 d . . .
C18 C 0.33308(11) 1.08376(17) 0.46114(13) 0.0432(5) Uani 1 1 d . . .
H18 H 0.3670 1.1168 0.5084 0.052 Uiso 1 1 calc R . .
C19 C 0.20332(11) 1.04053(16) 0.37812(13) 0.0393(5) Uani 1 1 d . . .
O2 O 0.21858(7) 0.99582(12) 0.31890(9) 0.0460(4) Uani 1 1 d . . .
C20 C 0.25932(11) 1.07791(17) 0.45176(13) 0.0415(5) Uani 1 1 d . . .
C21 C 0.24323(12) 1.12302(17) 0.51508(13) 0.0469(6) Uani 1 1 d . . .
H21 H 0.2811 1.1451 0.5636 0.056 Uiso 1 1 calc R . .
C22 C 0.17296(12) 1.13488(17) 0.50644(14) 0.0448(5) Uani 1 1 d . . .
C23 C 0.11876(12) 1.10082(18) 0.43134(14) 0.0472(6) Uani 1 1 d . . .
H23 H 0.0709 1.1094 0.4242 0.057 Uiso 1 1 calc R . .
C24 C 0.13026(11) 1.05541(17) 0.36663(13) 0.0413(5) Uani 1 1 d . . .
C25 C 0.15215(13) 1.18973(19) 0.57036(15) 0.0537(6) Uani 1 1 d . . .
C26 C 0.21774(15) 1.2042(2) 0.65217(16) 0.0777(8) Uani 1 1 d . . .
H26A H 0.2383 1.1312 0.6724 0.117 Uiso 1 1 calc R . .
H26B H 0.2026 1.2395 0.6904 0.117 Uiso 1 1 calc R . .
H26C H 0.2534 1.2509 0.6450 0.117 Uiso 1 1 calc R . .
C27 C 0.09490(15) 1.1190(2) 0.58463(17) 0.0765(8) Uani 1 1 d . . .
H27A H 0.0526 1.1111 0.5343 0.115 Uiso 1 1 calc R . .
H27B H 0.0820 1.1563 0.6240 0.115 Uiso 1 1 calc R . .
H27C H 0.1144 1.0453 0.6045 0.115 Uiso 1 1 calc R . .
C28 C 0.12074(15) 1.3083(2) 0.53898(17) 0.0749(8) Uani 1 1 d . . .
H28A H 0.1571 1.3538 0.5321 0.112 Uiso 1 1 calc R . .
H28B H 0.1062 1.3438 0.5776 0.112 Uiso 1 1 calc R . .
H28C H 0.0794 1.3009 0.4877 0.112 Uiso 1 1 calc R . .
C29 C 0.06637(11) 1.02566(19) 0.28530(14) 0.0493(6) Uani 1 1 d . . .
C30 C 0.07333(13) 1.0891(2) 0.21510(15) 0.0699(8) Uani 1 1 d . . .
H30A H 0.0744 1.1693 0.2248 0.105 Uiso 1 1 calc R . .
H30B H 0.0326 1.0712 0.1651 0.105 Uiso 1 1 calc R . .
H30C H 0.1174 1.0667 0.2113 0.105 Uiso 1 1 calc R . .
C31 C 0.06497(14) 0.8974(2) 0.27024(16) 0.0667(7) Uani 1 1 d . . .
H31A H 0.1115 0.8734 0.2739 0.100 Uiso 1 1 calc R . .
H31B H 0.0284 0.8803 0.2170 0.100 Uiso 1 1 calc R . .
H31C H 0.0541 0.8582 0.3104 0.100 Uiso 1 1 calc R . .
C32 C -0.00710(12) 1.0597(3) 0.28525(17) 0.0829(9) Uani 1 1 d . . .
H32A H -0.0156 1.0156 0.3251 0.124 Uiso 1 1 calc R . .
H32B H -0.0452 1.0460 0.2323 0.124 Uiso 1 1 calc R . .
H32C H -0.0062 1.1388 0.2983 0.124 Uiso 1 1 calc R . .
O3 O 0.34199(8) 0.83204(12) 0.34511(9) 0.0525(4) Uani 1 1 d . . .
C33 C 0.37478(11) 0.78431(17) 0.41880(14) 0.0439(5) Uani 1 1 d . . .
C34 C 0.43763(12) 0.72136(18) 0.43747(14) 0.0484(6) Uani 1 1 d . . .
H34 H 0.4568 0.7148 0.3990 0.058 Uiso 1 1 calc R . .
C35 C 0.47227(11) 0.66819(18) 0.51208(14) 0.0469(6) Uani 1 1 d . . .
H35 H 0.5142 0.6266 0.5223 0.056 Uiso 1 1 calc R . .
C36 C 0.44641(11) 0.67488(17) 0.57245(14) 0.0419(5) Uani 1 1 d . . .
C37 C 0.38278(12) 0.73702(18) 0.55264(14) 0.0494(6) Uani 1 1 d . . .
H37 H 0.3631 0.7425 0.5907 0.059 Uiso 1 1 calc R . .
C38 C 0.34781(12) 0.79083(18) 0.47823(15) 0.0494(6) Uani 1 1 d . . .
H38 H 0.3057 0.8319 0.4677 0.059 Uiso 1 1 calc R . .
C39 C 0.48547(11) 0.61973(18) 0.65332(14) 0.0445(5) Uani 1 1 d . . .
C40 C 0.53225(13) 0.5292(2) 0.66332(15) 0.0580(7) Uani 1 1 d . . .
H40 H 0.5369 0.4998 0.6180 0.070 Uiso 1 1 calc R . .
C41 C 0.57219(14) 0.4816(2) 0.73909(18) 0.0686(8) Uani 1 1 d . . .
H41 H 0.6039 0.4222 0.7438 0.082 Uiso 1 1 calc R . .
C42 C 0.56561(14) 0.5209(2) 0.80702(17) 0.0699(8) Uani 1 1 d . . .
H42 H 0.5925 0.4888 0.8578 0.084 Uiso 1 1 calc R . .
C43 C 0.51848(15) 0.6084(2) 0.79849(17) 0.0717(8) Uani 1 1 d . . .
H43 H 0.5130 0.6357 0.8439 0.086 Uiso 1 1 calc R . .
C44 C 0.47891(13) 0.6569(2) 0.72274(16) 0.0594(7) Uani 1 1 d . . .
H44 H 0.4471 0.7159 0.7185 0.071 Uiso 1 1 calc R . .

loop_
_atom_site_aniso_label
_atom_site_aniso_U_11
_atom_site_aniso_U_22
_atom_site_aniso_U_33
_atom_site_aniso_U_23
_atom_site_aniso_U_13
_atom_site_aniso_U_12
Al1 0.0430(4) 0.0379(4) 0.0319(4) -0.0032(3) 0.0114(3) -0.0046(3)
C1 0.0402(11) 0.0401(12) 0.0321(13) 0.0003(10) 0.0119(10) 0.0024(9)
O1 0.0533(9) 0.0525(9) 0.0338(9) -0.0071(7) 0.0163(7) -0.0164(7)
C2 0.0414(12) 0.0390(12) 0.0320(12) -0.0012(10) 0.0115(10) -0.0019(9)
C3 0.0475(12) 0.0445(13) 0.0405(14) 0.0024(11) 0.0179(11) -0.0036(10)
C4 0.0465(12) 0.0448(12) 0.0344(13) 0.0009(10) 0.0151(10) 0.0055(10)
C5 0.0481(13) 0.0503(14) 0.0335(13) -0.0072(11) 0.0102(10) -0.0018(11)
C6 0.0489(12) 0.0415(12) 0.0328(13) -0.0062(10) 0.0140(10) -0.0047(10)
C7 0.0552(14) 0.0545(14) 0.0344(13) 0.0018(11) 0.0176(11) 0.0042(11)
C8 0.0781(19) 0.151(3) 0.057(2) 0.0167(19) 0.0332(16) -0.024(2)
C9 0.115(2) 0.0675(18) 0.0452(17) 0.0011(14) 0.0375(16) 0.0219(16)
C10 0.0902(19) 0.0671(17) 0.0438(16) 0.0095(13) 0.0239(14) 0.0180(15)
C11 0.0756(17) 0.0650(17) 0.0458(16) -0.0172(13) 0.0241(14) -0.0327(14)
C12 0.161(3) 0.065(2) 0.069(2) 0.0089(17) 0.017(2) -0.049(2)
C13 0.097(2) 0.170(3) 0.102(3) -0.072(2) 0.068(2) -0.079(2)
C14 0.099(2) 0.0794(19) 0.062(2) -0.0269(16) 0.0312(16) -0.0446(17)
C15 0.0416(12) 0.0417(12) 0.0442(15) 0.0012(11) 0.0145(11) -0.0064(10)
N1 0.0390(9) 0.0416(10) 0.0321(11) -0.0028(8) 0.0080(8) -0.0047(8)
C16 0.0417(12) 0.0522(14) 0.0429(14) -0.0099(11) 0.0111(10) -0.0116(10)
C17 0.0408(12) 0.0559(14) 0.0375(14) -0.0095(11) 0.0052(10) -0.0043(10)
N2 0.0397(10) 0.0429(10) 0.0343(11) -0.0039(8) 0.0098(8) -0.0013(8)
C18 0.0485(13) 0.0422(12) 0.0291(13) -0.0026(10) 0.0065(10) -0.0005(10)
C19 0.0505(13) 0.0336(11) 0.0334(13) 0.0019(10) 0.0169(10) -0.0013(10)
O2 0.0433(8) 0.0563(9) 0.0345(9) -0.0104(7) 0.0123(7) -0.0057(7)
C20 0.0467(12) 0.0399(12) 0.0335(13) -0.0010(10) 0.0123(10) 0.0000(10)
C21 0.0594(14) 0.0439(13) 0.0336(13) -0.0052(11) 0.0157(11) -0.0029(11)
C22 0.0607(15) 0.0379(12) 0.0405(14) 0.0025(10) 0.0257(12) -0.0027(11)
C23 0.0516(13) 0.0455(13) 0.0498(16) 0.0029(11) 0.0262(12) -0.0025(10)
C24 0.0464(12) 0.0376(12) 0.0399(14) 0.0029(10) 0.0178(10) -0.0048(10)
C25 0.0750(16) 0.0479(14) 0.0497(16) -0.0050(12) 0.0374(14) -0.0064(12)
C26 0.103(2) 0.089(2) 0.0548(19) -0.0121(16) 0.0460(17) -0.0062(17)
C27 0.104(2) 0.0687(18) 0.085(2) -0.0076(16) 0.0677(18) -0.0112(16)
C28 0.113(2) 0.0524(16) 0.078(2) -0.0037(15) 0.0585(18) 0.0073(15)
C29 0.0450(13) 0.0567(15) 0.0453(15) -0.0006(12) 0.0178(11) -0.0082(11)
C30 0.0618(16) 0.0821(19) 0.0535(18) 0.0174(14) 0.0119(13) -0.0053(14)
C31 0.0774(17) 0.0656(17) 0.0506(17) -0.0098(13) 0.0203(14) -0.0256(14)
C32 0.0492(15) 0.121(3) 0.074(2) -0.0158(18) 0.0207(14) -0.0083(16)
O3 0.0704(10) 0.0408(8) 0.0387(10) 0.0009(7) 0.0150(8) 0.0047(7)
C33 0.0507(13) 0.0328(12) 0.0406(14) -0.0039(10) 0.0115(11) -0.0061(10)
C34 0.0557(14) 0.0453(13) 0.0466(15) -0.0023(11) 0.0235(12) -0.0024(11)
C35 0.0474(13) 0.0435(13) 0.0490(15) 0.0036(11) 0.0192(11) 0.0055(10)
C36 0.0447(12) 0.0366(12) 0.0426(14) -0.0029(10) 0.0165(11) -0.0071(10)
C37 0.0538(14) 0.0489(14) 0.0498(16) 0.0008(12) 0.0259(12) -0.0008(11)
C38 0.0494(13) 0.0435(13) 0.0544(16) 0.0023(12) 0.0207(12) 0.0047(11)
C39 0.0491(13) 0.0377(12) 0.0455(15) 0.0000(11) 0.0184(11) -0.0058(10)
C40 0.0727(16) 0.0528(15) 0.0502(16) 0.0050(13) 0.0273(14) 0.0102(13)
C41 0.0744(18) 0.0625(17) 0.065(2) 0.0146(15) 0.0246(15) 0.0172(14)
C42 0.0815(19) 0.0680(18) 0.0475(18) 0.0156(14) 0.0142(15) 0.0029(15)
C43 0.097(2) 0.0715(19) 0.0473(18) 0.0044(14) 0.0310(15) 0.0043(16)
C44 0.0709(16) 0.0534(15) 0.0546(18) 0.0033(13) 0.0268(14) 0.0063(12)

loop_
_atom_type_symbol
_atom_type_description
_atom_type_scat_dispersion_real
_atom_type_scat_dispersion_imag
_atom_type_scat_source
C C 0.0033 0.0016 'International Tables Vol C Tables 4.2.6.8 and 6.1.1.4'
H H 0.0000 0.0000 'International Tables Vol C Tables 4.2.6.8 and 6.1.1.4'
N N 0.0061 0.0033 'International Tables Vol C Tables 4.2.6.8 and 6.1.1.4'
O O 0.0106 0.0060 'International Tables Vol C Tables 4.2.6.8 and 6.1.1.4'
Al Al 0.0645 0.0514 'International Tables Vol C Tables 4.2.6.8 and 6.1.1.4'

loop_
_geom_angle_atom_site_label_1
_geom_angle_atom_site_label_2
_geom_angle_atom_site_label_3
_geom_angle
_geom_angle_site_symmetry_1
_geom_angle_site_symmetry_3
_geom_angle_publ_flag
O3 Al1 O2 118.31(8) . . ?
O3 Al1 O1 97.33(8) . . ?
O2 Al1 O1 94.53(7) . . ?
O3 Al1 N1 110.86(8) . . ?
O2 Al1 N1 129.65(8) . . ?
O1 Al1 N1 89.26(8) . . ?
O3 Al1 N2 93.28(8) . . ?
O2 Al1 N2 88.18(7) . . ?
O1 Al1 N2 166.18(8) . . ?
N1 Al1 N2 78.66(8) . . ?
O1 C1 C2 121.00(18) . . ?
O1 C1 C6 121.27(19) . . ?
C2 C1 C6 117.7(2) . . ?
C1 O1 Al1 136.66(13) . . ?
C3 C2 C1 120.91(19) . . ?
C3 C2 C15 118.7(2) . . ?
C1 C2 C15 120.4(2) . . ?
C4 C3 C2 122.2(2) . . ?
C3 C4 C5 115.6(2) . . ?
C3 C4 C7 123.5(2) . . ?
C5 C4 C7 120.80(19) . . ?
C6 C5 C4 125.3(2) . . ?
C5 C6 C1 117.8(2) . . ?
C5 C6 C11 122.04(19) . . ?
C1 C6 C11 120.2(2) . . ?
C8 C7 C9 108.2(2) . . ?
C8 C7 C10 108.7(2) . . ?
C9 C7 C10 107.87(19) . . ?
C8 C7 C4 111.24(19) . . ?
C9 C7 C4 112.53(19) . . ?
C10 C7 C4 108.22(18) . . ?
C13 C11 C6 109.5(2) . . ?
C13 C11 C14 107.7(2) . . ?
C6 C11 C14 112.0(2) . . ?
C13 C11 C12 111.1(3) . . ?
C6 C11 C12 109.2(2) . . ?
C14 C11 C12 107.4(2) . . ?
N1 C15 C2 126.9(2) . . ?
C15 N1 C16 117.51(18) . . ?
C15 N1 Al1 125.71(14) . . ?
C16 N1 Al1 116.78(14) . . ?
N1 C16 C17 106.70(17) . . ?
N2 C17 C16 104.69(16) . . ?
C18 N2 C17 121.43(18) . . ?
C18 N2 Al1 127.34(15) . . ?
C17 N2 Al1 111.00(14) . . ?
N2 C18 C20 124.73(19) . . ?
O2 C19 C20 120.87(19) . . ?
O2 C19 C24 120.39(19) . . ?
C20 C19 C24 118.7(2) . . ?
C19 O2 Al1 136.31(13) . . ?
C19 C20 C21 120.8(2) . . ?
C19 C20 C18 121.0(2) . . ?
C21 C20 C18 117.72(19) . . ?
C22 C21 C20 121.5(2) . . ?
C21 C22 C23 116.0(2) . . ?
C21 C22 C25 123.8(2) . . ?
C23 C22 C25 120.0(2) . . ?
C24 C23 C22 125.8(2) . . ?
C23 C24 C19 117.0(2) . . ?
C23 C24 C29 121.38(19) . . ?
C19 C24 C29 121.56(19) . . ?
C22 C25 C26 112.0(2) . . ?
C22 C25 C27 111.23(19) . . ?
C26 C25 C27 108.2(2) . . ?
C22 C25 C28 107.90(19) . . ?
C26 C25 C28 108.3(2) . . ?
C27 C25 C28 109.2(2) . . ?
C30 C29 C31 109.7(2) . . ?
C30 C29 C24 110.38(18) . . ?
C31 C29 C24 109.85(19) . . ?
C30 C29 C32 107.1(2) . . ?
C31 C29 C32 108.1(2) . . ?
C24 C29 C32 111.7(2) . . ?
C33 O3 Al1 136.49(14) . . ?
O3 C33 C34 119.4(2) . . ?
O3 C33 C38 123.4(2) . . ?
C34 C33 C38 117.1(2) . . ?
C35 C34 C33 121.4(2) . . ?
C34 C35 C36 122.2(2) . . ?
C37 C36 C35 115.9(2) . . ?
C37 C36 C39 122.6(2) . . ?
C35 C36 C39 121.5(2) . . ?
C38 C37 C36 122.3(2) . . ?
C37 C38 C33 121.0(2) . . ?
C44 C39 C40 116.3(2) . . ?
C44 C39 C36 122.5(2) . . ?
C40 C39 C36 121.2(2) . . ?
C41 C40 C39 121.8(2) . . ?
C42 C41 C40 120.9(3) . . ?
C41 C42 C43 118.5(3) . . ?
C42 C43 C44 120.7(3) . . ?
C39 C44 C43 121.9(2) . . ?

loop_
_geom_bond_atom_site_label_1
_geom_bond_atom_site_label_2
_geom_bond_distance
_geom_bond_site_symmetry_2
_geom_bond_publ_flag
Al1 O3 1.7609(16) . ?
Al1 O2 1.7763(16) . ?
Al1 O1 1.7900(17) . ?
Al1 N1 1.9848(19) . ?
Al1 N2 2.0093(19) . ?
C1 O1 1.311(2) . ?
C1 C2 1.414(3) . ?
C1 C6 1.428(3) . ?
C2 C3 1.406(3) . ?
C2 C15 1.430(3) . ?
C3 C4 1.370(3) . ?
C4 C5 1.413(3) . ?
C4 C7 1.535(3) . ?
C5 C6 1.377(3) . ?
C6 C11 1.537(3) . ?
C7 C8 1.523(3) . ?
C7 C9 1.534(3) . ?
C7 C10 1.534(3) . ?
C11 C13 1.527(4) . ?
C11 C14 1.537(3) . ?
C11 C12 1.538(4) . ?
C15 N1 1.292(3) . ?
N1 C16 1.476(2) . ?
C16 C17 1.514(3) . ?
C17 N2 1.459(3) . ?
N2 C18 1.284(3) . ?
C18 C20 1.434(3) . ?
C19 O2 1.339(2) . ?
C19 C20 1.412(3) . ?
C19 C24 1.418(3) . ?
C20 C21 1.417(3) . ?
C21 C22 1.374(3) . ?
C22 C23 1.403(3) . ?
C22 C25 1.528(3) . ?
C23 C24 1.390(3) . ?
C24 C29 1.541(3) . ?
C25 C26 1.531(3) . ?
C25 C27 1.535(3) . ?
C25 C28 1.543(3) . ?
C29 C30 1.528(3) . ?
C29 C31 1.535(3) . ?
C29 C32 1.542(3) . ?
O3 C33 1.339(3) . ?
C33 C34 1.389(3) . ?
C33 C38 1.394(3) . ?
C34 C35 1.383(3) . ?
C35 C36 1.394(3) . ?
C36 C37 1.394(3) . ?
C36 C39 1.490(3) . ?
C37 C38 1.385(3) . ?
C39 C44 1.386(3) . ?
C39 C40 1.388(3) . ?
C40 C41 1.386(3) . ?
C41 C42 1.369(4) . ?
C42 C43 1.371(3) . ?
C43 C44 1.388(3) . ?
